data_7100007
loop_
_publ_author_name
'Aitipamula Srinivasulu'
'Ashwini Nangia'

_publ_section_title
;
Concomitant polymorphs of
2,2',6,6'-tetramethyl-4,4'-terphenyldiol: the b-quinol network
reproduced in a metastable polymorph
;
_journal_name_full 'Chemical Communications'
_journal_paper_doi 10.1039/b500665a
_journal_year 2005
_chemical_formula_moiety 'C18 H14 O2, C2 H6 O S'
_chemical_formula_sum 'C20 H20 O3 S'
_chemical_formula_weight 340.42
_chemical_melting_point 518
_space_group_IT_number 62
_symmetry_cell_setting orthorhombic
_symmetry_space_group_name_Hall '-P 2ac 2n'
_symmetry_space_group_name_H-M 'P n m a'
_cell_angle_alpha 90.00
_cell_angle_beta 90.00
_cell_angle_gamma 90.00
_cell_formula_units_Z 4
_cell_length_a 7.1305(14)
_cell_length_b 34.505(7)
_cell_length_c 6.8846(14)
_cell_measurement_temperature 100(2)
_cell_volume 1693.9(6)
_diffrn_ambient_temperature 100(2)
_exptl_crystal_density_diffrn 1.335
_cod_database_code 7100007

loop_
_symmetry_equiv_pos_as_xyz
'x, y, z'
'-x+1/2, -y, z+1/2'
'-x, y+1/2, -z'
'x+1/2, -y+1/2, -z+1/2'
'-x, -y, -z'
'x-1/2, y, -z-1/2'
'x, -y-1/2, z'
'-x-1/2, y-1/2, z-1/2'

loop_
_atom_site_label
_atom_site_type_symbol
_atom_site_fract_x
_atom_site_fract_y
_atom_site_fract_z
_atom_site_U_iso_or_equiv
_atom_site_adp_type
_atom_site_occupancy
_atom_site_symmetry_multiplicity
_atom_site_calc_flag
_atom_site_refinement_flags
_atom_site_disorder_assembly
_atom_site_disorder_group
S1 S 0.67323(9) 0.7500 0.02666(9) 0.0110(2) Uani 1 2 d S . .
O1 O 0.84145(19) 0.69319(4) 0.4780(2) 0.0127(3) Uani 1 1 d . . .
H1 H 0.781(5) 0.7082(10) 0.390(5) 0.037(8) Uiso 1 1 d . . .
O2 O 0.6854(3) 0.7500 0.2480(3) 0.0152(4) Uani 1 2 d S . .
C1 C 0.7698(3) 0.65626(5) 0.4796(2) 0.0110(4) Uani 1 1 d . . .
C2 C 0.8442(3) 0.63019(5) 0.6137(3) 0.0121(4) Uani 1 1 d . . .
H2A H 0.937(3) 0.6401(7) 0.705(3) 0.012(5) Uiso 1 1 d . . .
C3 C 0.7775(3) 0.59214(5) 0.6188(3) 0.0129(4) Uani 1 1 d . . .
H3A H 0.826(3) 0.5751(7) 0.713(4) 0.018(6) Uiso 1 1 d . . .
C4 C 0.6377(3) 0.57940(5) 0.4916(2) 0.0107(4) Uani 1 1 d . . .
C5 C 0.5659(3) 0.60614(5) 0.3577(2) 0.0110(4) Uani 1 1 d . . .
H5A H 0.477(4) 0.5978(7) 0.263(3) 0.010(5) Uiso 1 1 d . . .
C6 C 0.6308(3) 0.64417(5) 0.3514(3) 0.0116(4) Uani 1 1 d . . .
H6A H 0.579(3) 0.6621(7) 0.257(3) 0.011(6) Uiso 1 1 d . . .
C7 C 0.5671(3) 0.53876(5) 0.4962(2) 0.0108(4) Uani 1 1 d . . .
C8 C 0.6810(3) 0.50826(5) 0.5613(3) 0.0126(4) Uani 1 1 d . . .
H8A H 0.811(4) 0.5141(8) 0.598(4) 0.020(6) Uiso 1 1 d . . .
C9 C 0.6144(3) 0.47027(5) 0.5653(3) 0.0135(4) Uani 1 1 d . . .
H9A H 0.701(4) 0.4496(9) 0.609(4) 0.029(7) Uiso 1 1 d . . .
C10 C 0.8209(3) 0.71118(6) -0.0506(3) 0.0180(4) Uani 1 1 d . . .
H10A H 0.767(5) 0.6875(9) -0.010(4) 0.034(8) Uiso 1 1 d . . .
H10B H 0.823(4) 0.7128(9) -0.181(5) 0.036(8) Uiso 1 1 d . . .
H10C H 0.947(4) 0.7162(8) 0.000(4) 0.019(6) Uiso 1 1 d . . .

loop_
_atom_site_aniso_label
_atom_site_aniso_U_11
_atom_site_aniso_U_22
_atom_site_aniso_U_33
_atom_site_aniso_U_23
_atom_site_aniso_U_13
_atom_site_aniso_U_12
S1 0.0126(3) 0.0088(3) 0.0115(3) 0.000 -0.0009(2) 0.000
O1 0.0164(7) 0.0071(7) 0.0147(7) 0.0011(5) -0.0011(5) -0.0027(5)
O2 0.0224(10) 0.0125(9) 0.0106(8) 0.000 0.0025(7) 0.000
C1 0.0131(8) 0.0082(8) 0.0118(8) -0.0003(6) 0.0024(6) -0.0006(6)
C2 0.0132(8) 0.0121(9) 0.0111(8) -0.0007(6) -0.0018(6) -0.0011(6)
C3 0.0166(9) 0.0113(9) 0.0110(8) 0.0022(6) -0.0020(7) -0.0004(7)
C4 0.0117(8) 0.0101(9) 0.0103(7) 0.0013(6) 0.0014(6) 0.0004(6)
C5 0.0125(8) 0.0099(8) 0.0107(8) 0.0001(6) -0.0018(6) -0.0011(6)
C6 0.0128(8) 0.0102(8) 0.0118(8) 0.0025(6) 0.0001(6) 0.0008(7)
C7 0.0149(8) 0.0089(9) 0.0085(7) 0.0012(6) 0.0007(6) -0.0020(7)
C8 0.0141(9) 0.0108(9) 0.0129(8) 0.0018(6) -0.0033(6) -0.0012(6)
C9 0.0155(9) 0.0116(9) 0.0135(8) 0.0010(6) -0.0028(7) -0.0007(7)
C10 0.0269(11) 0.0132(9) 0.0139(9) -0.0015(7) 0.0025(7) 0.0071(8)

loop_
_geom_bond_atom_site_label_1
_geom_bond_atom_site_label_2
_geom_bond_distance
_geom_bond_site_symmetry_2
_geom_bond_publ_flag
S1 O2 1.526(2) . ?
S1 C10 1.785(2) . ?
S1 C10 1.785(2) 7_575 ?
O1 C1 1.373(2) . ?
O1 H1 0.91(3) . ?
C1 C6 1.392(3) . ?
C1 C2 1.393(3) . ?
C2 C3 1.397(3) . ?
C2 H2A 0.98(2) . ?
C3 C4 1.397(3) . ?
C3 H3A 0.94(3) . ?
C4 C5 1.401(2) . ?
C4 C7 1.490(3) . ?
C5 C6 1.392(2) . ?
C5 H5A 0.96(2) . ?
C6 H6A 0.97(2) . ?
C7 C9 1.397(3) 5_666 ?
C7 C8 1.403(3) . ?
C8 C9 1.394(3) . ?
C8 H8A 0.98(3) . ?
C9 C7 1.397(3) 5_666 ?
C9 H9A 0.99(3) . ?
C10 H10A 0.95(3) . ?
C10 H10B 0.90(3) . ?
C10 H10C 0.98(3) . ?
